data_4308056
loop_
_publ_author_name
'Kuppuswamy Arumugam'
'James E. Bollinger'
'Mark Fink'
'James P. Donahue'

_publ_contact_author_email donahue@tulane.edu
_publ_contact_author_fax 504-865-5596
_publ_contact_author_phone 504-862-3562
_publ_section_title
;
Preparation and Isolation of Dithiolene Thiophosphoryl Molecules as Stable,
Protected Forms of Dithiolene Ligands
;
_journal_name_full 'Inorganic Chemistry'
_journal_page_first 3283
_journal_page_last 3288
_journal_paper_doi 10.1021/ic0700203
_journal_volume 46
_journal_year 2007
_chemical_formula_sum 'C23 H21 O2 P S4'
_chemical_formula_weight 488.61
_chemical_melting_point 110
_chemical_name_systematic
; 
 ? 
;
_space_group_IT_number 4
_symmetry_cell_setting monoclinic
_symmetry_space_group_name_Hall 'P 2yb'
_symmetry_space_group_name_H-M 'P 1 21 1'
_atom_sites_solution_hydrogens geom
_atom_sites_solution_primary direct
_atom_sites_solution_secondary difmap
_audit_creation_method SHELXL-97
_cell_angle_alpha 90.00
_cell_angle_beta 103.8330(10)
_cell_angle_gamma 90.00
_cell_formula_units_Z 2
_cell_length_a 7.1334(7)
_cell_length_b 14.4420(14)
_cell_length_c 11.2896(11)
_cell_measurement_reflns_used 9014
_cell_measurement_temperature 100(2)
_cell_measurement_theta_max 28.286
_cell_measurement_theta_min 2.3325
_cell_volume 1129.33(19)
_computing_cell_refinement 'Bruker SMART (Bruker-AXS, 2000)'
_computing_data_collection 'Bruker SMART (Bruker-AXS, 2000)'
_computing_data_reduction 'SHELXS-97 (Sheldrick, 1997)'
_computing_molecular_graphics 'Bruker SHELXTL (Bruker-AXS, 2000a)'
_computing_publication_material 'Bruker SHELXTL (Bruker-AXS, 2000a)'
_computing_structure_refinement 'SHELXL-97 (Sheldrick, 1997)'
_computing_structure_solution 'SHELXS-97 (Sheldrick, 1990)'
_diffrn_ambient_temperature 100(2)
_diffrn_measured_fraction_theta_full 1.000
_diffrn_measured_fraction_theta_max 0.963
_diffrn_measurement_device_type 'Bruker-AXS SMART APEX'
_diffrn_measurement_method 'phi and omega scans'
_diffrn_radiation_monochromator graphite
_diffrn_radiation_source 'fine-focus sealed tube'
_diffrn_radiation_type MoK\a
_diffrn_radiation_wavelength 0.71073
_diffrn_reflns_av_R_equivalents 0.0248
_diffrn_reflns_av_sigmaI/netI 0.0331
_diffrn_reflns_limit_h_max 9
_diffrn_reflns_limit_h_min -9
_diffrn_reflns_limit_k_max 18
_diffrn_reflns_limit_k_min -18
_diffrn_reflns_limit_l_max 15
_diffrn_reflns_limit_l_min -14
_diffrn_reflns_number 9972
_diffrn_reflns_theta_full 25.00
_diffrn_reflns_theta_max 28.29
_diffrn_reflns_theta_min 1.86
_exptl_absorpt_coefficient_mu 0.510
_exptl_absorpt_correction_T_max 0.9427
_exptl_absorpt_correction_T_min 0.8255
_exptl_absorpt_correction_type multi-scan
_exptl_absorpt_process_details 'SADABS (Sheldrick, 2002)'
_exptl_crystal_colour 'pale yellow'
_exptl_crystal_density_diffrn 1.437
_exptl_crystal_density_meas 0
_exptl_crystal_density_method 'not measured'
_exptl_crystal_description block
_exptl_crystal_F_000 508
_exptl_crystal_size_max 0.39
_exptl_crystal_size_mid 0.23
_exptl_crystal_size_min 0.12
_refine_diff_density_max 0.579
_refine_diff_density_min -0.224
_refine_diff_density_rms 0.072
_refine_ls_abs_structure_details 'Flack H D (1983), Acta Cryst. A39, 876-881'
_refine_ls_abs_structure_Flack -0.06(5)
_refine_ls_extinction_method none
_refine_ls_goodness_of_fit_ref 1.064
_refine_ls_hydrogen_treatment constr
_refine_ls_matrix_type full
_refine_ls_number_parameters 273
_refine_ls_number_reflns 5179
_refine_ls_number_restraints 1
_refine_ls_restrained_S_all 1.064
_refine_ls_R_factor_all 0.0311
_refine_ls_R_factor_gt 0.0305
_refine_ls_shift/su_max 0.001
_refine_ls_shift/su_mean 0.000
_refine_ls_structure_factor_coef Fsqd
_refine_ls_weighting_details 'calc w=1/[\s^2^(Fo^2^)+(0.0509P)^2^+0.1396P] where P=(Fo^2^+2Fc^2^)/3'
_refine_ls_weighting_scheme calc
_refine_ls_wR_factor_gt 0.0779
_refine_ls_wR_factor_ref 0.0785
_reflns_number_gt 5079
_reflns_number_total 5179
_reflns_threshold_expression >2\s(I)
_cod_data_source_file ic0700203si20070105_024028_3.cif
_cod_data_source_block 'data_((H3CO-p-C6H4)2C2S2)P(S)(SCH2C6H5)_2'
_cod_database_code 4308056

loop_
_symmetry_equiv_pos_as_xyz
'x, y, z'
'-x, y+1/2, -z'

loop_
_atom_site_label
_atom_site_type_symbol
_atom_site_fract_x
_atom_site_fract_y
_atom_site_fract_z
_atom_site_U_iso_or_equiv
_atom_site_adp_type
_atom_site_occupancy
_atom_site_symmetry_multiplicity
_atom_site_calc_flag
_atom_site_refinement_flags
_atom_site_disorder_assembly
_atom_site_disorder_group
S1 S -0.38688(7) -0.76118(3) -0.56440(4) 0.02024(10) Uani 1 1 d . . .
S2 S -0.59307(6) -0.56962(3) -0.55010(4) 0.01861(10) Uani 1 1 d . . .
S3 S -0.32186(7) -0.59694(4) -0.76374(4) 0.02654(12) Uani 1 1 d . . .
S4 S -0.74257(7) -0.68683(3) -0.81325(4) 0.02140(11) Uani 1 1 d . . .
P1 P -0.52303(7) -0.65594(3) -0.68155(4) 0.01748(10) Uani 1 1 d . . .
O1 O 0.0711(2) -0.90090(10) -0.01811(14) 0.0259(3) Uani 1 1 d . . .
O2 O -0.5726(2) -0.43443(10) -0.00166(13) 0.0254(3) Uani 1 1 d . . .
C1 C -0.3758(3) -0.70636(13) -0.42167(16) 0.0175(4) Uani 1 1 d . . .
C2 C -0.4653(3) -0.62581(13) -0.41612(16) 0.0167(3) Uani 1 1 d . . .
C3 C -0.2585(3) -0.75884(14) -0.31687(16) 0.0177(3) Uani 1 1 d . . .
C4 C -0.2873(3) -0.85365(14) -0.30520(17) 0.0187(4) Uani 1 1 d . . .
H4 H -0.3833 -0.8843 -0.3652 0.022 Uiso 1 1 calc R . .
C5 C -0.1791(3) -0.90419(13) -0.20809(18) 0.0199(4) Uani 1 1 d . . .
H5 H -0.1997 -0.9689 -0.2023 0.024 Uiso 1 1 calc R . .
C6 C -0.0401(3) -0.85910(14) -0.11915(17) 0.0201(4) Uani 1 1 d . . .
C7 C -0.0084(3) -0.76456(15) -0.13012(18) 0.0223(4) Uani 1 1 d . . .
H7 H 0.0875 -0.7341 -0.0699 0.027 Uiso 1 1 calc R . .
C8 C -0.1157(3) -0.71448(13) -0.22820(18) 0.0206(4) Uani 1 1 d . . .
H8 H -0.0922 -0.6502 -0.2352 0.025 Uiso 1 1 calc R . .
C9 C 0.0407(3) -0.99708(15) -0.00209(18) 0.0243(4) Uani 1 1 d . . .
H9A H -0.0945 -1.0076 -0.0007 0.037 Uiso 1 1 calc R . .
H9B H 0.1248 -1.0179 0.0751 0.037 Uiso 1 1 calc R . .
H9C H 0.0708 -1.0319 -0.0697 0.037 Uiso 1 1 calc R . .
C10 C -0.4850(2) -0.57571(14) -0.30467(16) 0.0169(3) Uani 1 1 d . . .
C11 C -0.4522(3) -0.48065(13) -0.29470(17) 0.0184(4) Uani 1 1 d . . .
H11 H -0.4110 -0.4491 -0.3578 0.022 Uiso 1 1 calc R . .
C12 C -0.4785(3) -0.43077(13) -0.19444(17) 0.0184(4) Uani 1 1 d . . .
H12 H -0.4539 -0.3661 -0.1887 0.022 Uiso 1 1 calc R . .
C13 C -0.5412(3) -0.47688(13) -0.10276(17) 0.0186(4) Uani 1 1 d . . .
C14 C -0.5744(3) -0.57238(15) -0.11101(17) 0.0217(4) Uani 1 1 d . . .
H14 H -0.6147 -0.6040 -0.0475 0.026 Uiso 1 1 calc R . .
C15 C -0.5486(3) -0.62071(13) -0.21169(18) 0.0193(4) Uani 1 1 d . . .
H15 H -0.5745 -0.6853 -0.2178 0.023 Uiso 1 1 calc R . .
C16 C -0.5465(3) -0.33656(15) 0.0063(2) 0.0300(5) Uani 1 1 d . . .
H16A H -0.4148 -0.3212 0.0015 0.045 Uiso 1 1 calc R . .
H16B H -0.5680 -0.3145 0.0841 0.045 Uiso 1 1 calc R . .
H16C H -0.6390 -0.3067 -0.0612 0.045 Uiso 1 1 calc R . .
C17 C -0.1062(3) -0.58254(16) -0.64020(19) 0.0273(4) Uani 1 1 d . . .
H17A H -0.0902 -0.6390 -0.5890 0.033 Uiso 1 1 calc R . .
H17B H 0.0068 -0.5786 -0.6766 0.033 Uiso 1 1 calc R . .
C18 C -0.1016(3) -0.50018(16) -0.55832(19) 0.0248(4) Uani 1 1 d . . .
C19 C -0.1700(3) -0.41339(17) -0.6023(2) 0.0318(5) Uani 1 1 d . . .
H19 H -0.2276 -0.4054 -0.6867 0.038 Uiso 1 1 calc R . .
C20 C -0.1543(4) -0.33861(18) -0.5238(3) 0.0408(6) Uani 1 1 d . . .
H20 H -0.2021 -0.2798 -0.5546 0.049 Uiso 1 1 calc R . .
C21 C -0.0690(4) -0.34916(19) -0.3999(3) 0.0416(6) Uani 1 1 d . . .
H21 H -0.0584 -0.2979 -0.3460 0.050 Uiso 1 1 calc R . .
C22 C -0.0004(3) -0.4344(2) -0.3569(2) 0.0390(6) Uani 1 1 d . . .
H22 H 0.0587 -0.4419 -0.2726 0.047 Uiso 1 1 calc R . .
C23 C -0.0160(3) -0.50990(17) -0.4346(2) 0.0291(5) Uani 1 1 d . . .
H23 H 0.0321 -0.5685 -0.4032 0.035 Uiso 1 1 calc R . .

loop_
_atom_site_aniso_label
_atom_site_aniso_U_11
_atom_site_aniso_U_22
_atom_site_aniso_U_33
_atom_site_aniso_U_23
_atom_site_aniso_U_13
_atom_site_aniso_U_12
S1 0.0242(2) 0.0217(2) 0.0133(2) -0.00221(17) 0.00140(16) 0.00560(17)
S2 0.0213(2) 0.0202(2) 0.01339(19) 0.00074(16) 0.00210(15) 0.00450(17)
S3 0.0234(2) 0.0401(3) 0.0168(2) 0.00055(19) 0.00616(18) -0.0038(2)
S4 0.0211(2) 0.0252(2) 0.0149(2) -0.00143(17) -0.00161(16) 0.00122(17)
P1 0.0173(2) 0.0218(2) 0.0122(2) -0.00055(17) 0.00140(16) 0.00148(17)
O1 0.0277(7) 0.0245(7) 0.0196(7) 0.0053(6) -0.0059(6) -0.0006(6)
O2 0.0347(8) 0.0253(7) 0.0190(7) -0.0053(6) 0.0124(6) -0.0042(6)
C1 0.0198(8) 0.0203(9) 0.0117(8) -0.0007(7) 0.0023(6) -0.0010(7)
C2 0.0176(8) 0.0200(8) 0.0120(8) 0.0008(7) 0.0026(6) -0.0011(7)
C3 0.0173(8) 0.0210(9) 0.0135(8) -0.0002(7) 0.0010(6) 0.0029(7)
C4 0.0189(9) 0.0206(9) 0.0149(8) -0.0019(7) 0.0007(7) 0.0008(7)
C5 0.0223(9) 0.0176(9) 0.0191(9) -0.0003(7) 0.0034(7) 0.0003(7)
C6 0.0182(9) 0.0252(10) 0.0149(8) 0.0020(7) 0.0000(7) 0.0034(7)
C7 0.0221(9) 0.0240(9) 0.0167(9) -0.0021(8) -0.0034(7) -0.0005(8)
C8 0.0230(9) 0.0167(8) 0.0199(9) 0.0003(7) 0.0008(7) -0.0006(7)
C9 0.0247(10) 0.0254(10) 0.0201(9) 0.0044(8) -0.0002(7) 0.0011(8)
C10 0.0155(8) 0.0207(9) 0.0136(8) -0.0008(7) 0.0014(6) 0.0018(7)
C11 0.0184(8) 0.0208(9) 0.0156(8) 0.0005(7) 0.0034(7) -0.0009(7)
C12 0.0193(8) 0.0171(9) 0.0185(9) -0.0007(7) 0.0042(7) -0.0011(7)
C13 0.0192(9) 0.0217(9) 0.0146(8) -0.0029(7) 0.0033(7) 0.0007(7)
C14 0.0225(9) 0.0248(10) 0.0181(9) 0.0022(8) 0.0055(7) -0.0017(8)
C15 0.0208(9) 0.0178(9) 0.0188(9) 0.0011(7) 0.0039(7) -0.0020(7)
C16 0.0383(12) 0.0264(11) 0.0306(11) -0.0117(9) 0.0186(10) -0.0078(9)
C17 0.0190(9) 0.0339(11) 0.0277(10) -0.0033(9) 0.0033(8) 0.0012(8)
C18 0.0170(9) 0.0309(11) 0.0278(10) -0.0008(8) 0.0078(7) -0.0031(8)
C19 0.0221(10) 0.0340(12) 0.0401(13) 0.0039(10) 0.0089(9) 0.0007(8)
C20 0.0281(12) 0.0321(13) 0.0671(18) -0.0010(12) 0.0211(12) -0.0012(9)
C21 0.0271(11) 0.0445(14) 0.0588(17) -0.0224(13) 0.0212(11) -0.0128(10)
C22 0.0250(10) 0.0578(16) 0.0359(13) -0.0144(12) 0.0107(9) -0.0139(11)
C23 0.0206(9) 0.0388(12) 0.0282(11) 0.0004(9) 0.0065(8) -0.0028(8)

loop_
_atom_type_symbol
_atom_type_description
_atom_type_scat_dispersion_real
_atom_type_scat_dispersion_imag
_atom_type_scat_source
C C 0.0033 0.0016 'International Tables Vol C Tables 4.2.6.8 and 6.1.1.4'
H H 0.0000 0.0000 'International Tables Vol C Tables 4.2.6.8 and 6.1.1.4'
O O 0.0106 0.0060 'International Tables Vol C Tables 4.2.6.8 and 6.1.1.4'
P P 0.1023 0.0942 'International Tables Vol C Tables 4.2.6.8 and 6.1.1.4'
S S 0.1246 0.1234 'International Tables Vol C Tables 4.2.6.8 and 6.1.1.4'

loop_
_geom_angle_atom_site_label_1
_geom_angle_atom_site_label_2
_geom_angle_atom_site_label_3
_geom_angle
_geom_angle_site_symmetry_1
_geom_angle_site_symmetry_3
_geom_angle_publ_flag
C1 S1 P1 99.34(6) . . ?
C2 S2 P1 99.91(6) . . ?
C17 S3 P1 104.63(7) . . ?
S4 P1 S3 105.71(3) . . ?
S4 P1 S2 113.35(3) . . ?
S3 P1 S2 112.47(3) . . ?
S4 P1 S1 119.04(3) . . ?
S3 P1 S1 108.38(3) . . ?
S2 P1 S1 97.93(3) . . ?
C6 O1 C9 117.53(16) . . ?
C13 O2 C16 117.04(16) . . ?
C2 C1 C3 126.32(17) . . ?
C2 C1 S1 120.77(14) . . ?
C3 C1 S1 112.90(14) . . ?
C1 C2 C10 127.33(17) . . ?
C1 C2 S2 120.98(14) . . ?
C10 C2 S2 111.55(13) . . ?
C4 C3 C8 118.65(17) . . ?
C4 C3 C1 120.59(17) . . ?
C8 C3 C1 120.76(18) . . ?
C5 C4 C3 121.61(17) . . ?
C4 C5 C6 119.29(18) . . ?
O1 C6 C7 115.70(17) . . ?
O1 C6 C5 124.55(19) . . ?
C7 C6 C5 119.76(18) . . ?
C8 C7 C6 120.72(18) . . ?
C7 C8 C3 119.96(18) . . ?
C11 C10 C15 118.39(17) . . ?
C11 C10 C2 120.00(16) . . ?
C15 C10 C2 121.48(17) . . ?
C12 C11 C10 121.56(17) . . ?
C13 C12 C11 119.14(17) . . ?
O2 C13 C12 123.71(17) . . ?
O2 C13 C14 116.15(17) . . ?
C12 C13 C14 120.13(17) . . ?
C15 C14 C13 119.90(18) . . ?
C14 C15 C10 120.86(18) . . ?
C18 C17 S3 116.80(15) . . ?
C19 C18 C23 118.8(2) . . ?
C19 C18 C17 122.6(2) . . ?
C23 C18 C17 118.5(2) . . ?
C20 C19 C18 120.4(2) . . ?
C19 C20 C21 120.4(2) . . ?
C22 C21 C20 119.2(2) . . ?
C21 C22 C23 120.9(3) . . ?
C22 C23 C18 120.3(2) . . ?

loop_
_geom_bond_atom_site_label_1
_geom_bond_atom_site_label_2
_geom_bond_distance
_geom_bond_site_symmetry_2
_geom_bond_publ_flag
S1 C1 1.7801(18) . ?
S1 P1 2.0948(7) . ?
S2 C2 1.7657(19) . ?
S2 P1 2.0882(7) . ?
S3 C17 1.825(2) . ?
S3 P1 2.0696(7) . ?
S4 P1 1.9362(7) . ?
O1 C6 1.364(2) . ?
O1 C9 1.424(3) . ?
O2 C13 1.361(2) . ?
O2 C16 1.426(3) . ?
C1 C2 1.335(3) . ?
C1 C3 1.484(2) . ?
C2 C10 1.487(2) . ?
C3 C4 1.395(3) . ?
C3 C8 1.401(3) . ?
C4 C5 1.388(3) . ?
C5 C6 1.393(3) . ?
C6 C7 1.394(3) . ?
C7 C8 1.389(3) . ?
C10 C11 1.393(3) . ?
C10 C15 1.399(3) . ?
C11 C12 1.392(3) . ?
C12 C13 1.391(3) . ?
C13 C14 1.399(3) . ?
C14 C15 1.383(3) . ?
C17 C18 1.502(3) . ?
C18 C19 1.393(3) . ?
C18 C23 1.392(3) . ?
C19 C20 1.384(4) . ?
C20 C21 1.394(4) . ?
C21 C22 1.370(4) . ?
C22 C23 1.387(3) . ?

loop_
_cod_related_entry_id
_cod_related_entry_database
_cod_related_entry_code
1 ChemSpider 21155863
